data_7702523
loop_
_publ_author_name
'Chao, Hui'
'Yang, Guang'
'Xue, Gen-Qiang'
'Li, Hong'
'Zang, Hao'
'Williams, Ian D.'
'Ji, Liang-Nian'
'Chen, Xiao-Ming'
'Li, Xiao-Yuan'

_publ_section_title
;
 Ruthenium(II) complexes containing novel asymmetric tridentate ligands:
 synthesis, structure, electrochemical and spectroscopic properties
;
_journal_issue 8
_journal_name_full 'Journal of the Chemical Society, Dalton Transactions'
_journal_page_first 1326
_journal_paper_doi 10.1039/b009680f
_journal_year 2001
_chemical_formula_moiety '[Ru(tpy)(dppt)][ClO~4~]~2'
_chemical_formula_sum 'C42 H28 Cl2 N8 O8 Ru'
_chemical_formula_weight 944.69
_space_group_IT_number 2
_space_group_name_Hall '-P 1'
_space_group_name_H-M_alt 'P -1'
_symmetry_cell_setting triclinic
_symmetry_space_group_name_H-M 'P -1'
_atom_sites_solution_hydrogens geom
_atom_sites_solution_primary direct
_atom_sites_solution_secondary difmap
_audit_creation_method SHELXL
_cell_angle_alpha 73.770(10)
_cell_angle_beta 73.610(10)
_cell_angle_gamma 68.150(10)
_cell_formula_units_Z 2
_cell_length_a 11.0480(10)
_cell_length_b 12.9520(10)
_cell_length_c 15.721(2)
_cell_measurement_temperature 293(2)
_cell_volume 1964.3(4)
_computing_structure_refinement 'SHELXL-93 (Sheldrick, 1993)'
_computing_structure_solution 'SHELXS-86 (Sheldrick, 1990)'
_diffrn_ambient_temperature 293(2)
_diffrn_radiation_monochromator graphite
_diffrn_radiation_source 'fine-focus sealed tube'
_diffrn_radiation_type MoK\a
_diffrn_radiation_wavelength 0.71073
_diffrn_reflns_av_R_equivalents 0.0709
_diffrn_reflns_av_sigmaI/netI 0.0809
_diffrn_reflns_limit_h_max 13
_diffrn_reflns_limit_h_min 0
_diffrn_reflns_limit_k_max 15
_diffrn_reflns_limit_k_min -14
_diffrn_reflns_limit_l_max 18
_diffrn_reflns_limit_l_min -17
_diffrn_reflns_number 6856
_diffrn_reflns_theta_max 25.00
_diffrn_reflns_theta_min 1.38
_exptl_absorpt_coefficient_mu 0.602
_exptl_absorpt_correction_T_max 0.97
_exptl_absorpt_correction_T_min 0.90
_exptl_absorpt_correction_type Semi-empirical
_exptl_crystal_colour Brownish-red
_exptl_crystal_density_diffrn 1.597
_exptl_crystal_description Bar
_exptl_crystal_F_000 956
_exptl_crystal_size_max 1.2
_exptl_crystal_size_mid 0.8
_exptl_crystal_size_min 0.8
_refine_diff_density_max 0.719
_refine_diff_density_min -0.682
_refine_diff_density_rms 0.091
_refine_ls_extinction_method none
_refine_ls_goodness_of_fit_all 1.045
_refine_ls_goodness_of_fit_obs 1.084
_refine_ls_matrix_type full
_refine_ls_number_parameters 523
_refine_ls_number_reflns 6444
_refine_ls_number_restraints 29
_refine_ls_restrained_S_all 1.140
_refine_ls_restrained_S_obs 1.105
_refine_ls_R_factor_all 0.0915
_refine_ls_R_factor_obs 0.0579
_refine_ls_shift/esd_max -0.004
_refine_ls_shift/esd_mean 0.000
_refine_ls_structure_factor_coef Fsqd
_refine_ls_weighting_details 'w=1/[\s^2^(Fo^2^)+(0.0640P)^2^+1.8000P] where P=(Fo^2^+2Fc^2^)/3'
_refine_ls_weighting_scheme calc
_refine_ls_wR_factor_all 0.1565
_refine_ls_wR_factor_obs 0.1272
_reflns_number_observed 4721
_reflns_number_total 6464
_reflns_observed_criterion >2sigma(I)
_cod_data_source_file b009680f.txt
_cod_data_source_block Rudppt
_cod_depositor_comments
;
The following automatic conversions were performed:

data item '_symmetry_cell_setting' value 'Triclinic' was changed to
'triclinic' in accordance with the
/home/saulius/struct/COD-crude-data/automatic-downloads/DataCite-retrospective/RSC/depositions/lib/dictionaries/cif_core.dic
dictionary named 'cif_core.dic' version 2.4.2 last updated on
2011-04-26.

data item '_refine_ls_weighting_scheme' value 'calc
w=1/[\s^2^(Fo^2^)+(0.0640P)^2^+1.8000P] where P=(Fo^2^+2Fc^2^)/3' was
changed to 'calc'. A new data item '_refine_ls_weighting_details' was
created with the value set to
'w=1/[\s^2^(Fo^2^)+(0.0640P)^2^+1.8000P] where P=(Fo^2^+2Fc^2^)/3'.

Automatic conversion script
Id: cif_fix_values 6909 2019-04-08 15:41:33Z antanas 
;
_cod_original_cell_volume 1964.3(3)
_cod_original_sg_symbol_H-M P-1
_cod_database_code 7702523

loop_
_symmetry_equiv_pos_as_xyz
'x, y, z'
'-x, -y, -z'

loop_
_atom_site_aniso_label
_atom_site_aniso_U_11
_atom_site_aniso_U_22
_atom_site_aniso_U_33
_atom_site_aniso_U_23
_atom_site_aniso_U_13
_atom_site_aniso_U_12
Ru1 0.0409(3) 0.0331(2) 0.0335(2) -0.0094(2) -0.0043(2) -0.0179(2)
N1 0.040(3) 0.040(3) 0.037(2) -0.009(2) -0.005(2) -0.023(2)
N2 0.051(3) 0.042(3) 0.041(3) -0.015(2) 0.000(2) -0.024(3)
N3 0.044(3) 0.036(3) 0.047(3) -0.010(2) -0.008(2) -0.019(2)
N4 0.048(3) 0.039(3) 0.044(3) -0.006(2) -0.012(2) -0.021(2)
N5 0.040(3) 0.033(2) 0.033(2) -0.006(2) -0.005(2) -0.016(2)
N6 0.039(3) 0.036(2) 0.030(2) -0.010(2) -0.004(2) -0.016(2)
N7 0.039(3) 0.034(2) 0.032(2) -0.006(2) -0.006(2) -0.014(2)
N8 0.044(3) 0.035(2) 0.038(2) -0.012(2) -0.012(2) -0.015(2)
C11 0.047(4) 0.050(4) 0.047(3) -0.008(3) -0.009(3) -0.024(3)
C12 0.049(4) 0.056(4) 0.059(4) -0.002(3) -0.016(3) -0.023(3)
C13 0.070(5) 0.067(5) 0.058(4) -0.002(3) -0.027(4) -0.036(4)
C14 0.078(5) 0.067(4) 0.035(3) -0.005(3) -0.016(3) -0.042(4)
C15 0.059(4) 0.046(3) 0.037(3) -0.008(3) -0.007(3) -0.035(3)
C21 0.063(5) 0.045(3) 0.040(3) -0.014(3) -0.002(3) -0.032(3)
C22 0.083(6) 0.068(5) 0.042(4) -0.023(3) 0.005(3) -0.043(4)
C23 0.097(6) 0.063(5) 0.055(4) -0.032(4) 0.006(4) -0.035(5)
C24 0.067(5) 0.050(4) 0.063(4) -0.024(3) 0.006(4) -0.016(4)
C25 0.053(4) 0.040(3) 0.053(4) -0.015(3) 0.004(3) -0.025(3)
C31 0.043(4) 0.035(3) 0.060(4) -0.014(3) -0.002(3) -0.015(3)
C32 0.045(5) 0.048(4) 0.093(6) -0.024(4) -0.006(4) -0.014(3)
C33 0.053(5) 0.054(4) 0.097(6) -0.011(4) -0.024(4) -0.019(4)
C34 0.059(5) 0.059(4) 0.078(5) -0.004(4) -0.030(4) -0.025(4)
C35 0.052(4) 0.038(3) 0.058(4) -0.009(3) -0.019(3) -0.019(3)
C41 0.062(5) 0.043(3) 0.056(4) -0.010(3) -0.016(3) -0.024(3)
C42 0.071(5) 0.046(4) 0.083(5) -0.008(3) -0.032(4) -0.030(4)
C43 0.059(5) 0.052(4) 0.076(5) 0.009(3) -0.025(4) -0.036(4)
C44 0.048(4) 0.050(4) 0.055(4) 0.005(3) -0.020(3) -0.025(3)
C45 0.038(4) 0.042(3) 0.042(3) 0.002(2) -0.016(3) -0.018(3)
C51 0.056(5) 0.072(5) 0.052(4) 0.010(3) -0.013(3) -0.041(4)
C52 0.050(5) 0.077(5) 0.044(4) 0.003(3) 0.000(3) -0.036(4)
C61 0.035(4) 0.041(3) 0.037(3) 0.001(2) -0.013(3) -0.014(3)
C62 0.046(4) 0.058(4) 0.033(3) -0.001(3) -0.007(3) -0.021(3)
C63 0.056(5) 0.070(4) 0.035(3) -0.015(3) 0.006(3) -0.021(4)
C64 0.051(4) 0.055(4) 0.036(3) -0.011(3) -0.006(3) -0.018(3)
C65 0.044(4) 0.038(3) 0.030(3) -0.005(2) -0.007(2) -0.018(3)
C71 0.040(4) 0.034(3) 0.037(3) -0.009(2) -0.011(2) -0.015(3)
C72 0.036(3) 0.036(3) 0.042(3) -0.010(2) -0.010(3) -0.013(3)
C73 0.032(3) 0.034(3) 0.037(3) -0.007(2) -0.007(2) -0.011(2)
C81 0.041(4) 0.035(3) 0.041(3) -0.006(2) -0.016(3) -0.015(3)
C82 0.040(4) 0.050(4) 0.062(4) -0.023(3) -0.015(3) -0.012(3)
C83 0.056(5) 0.055(4) 0.075(5) -0.014(3) -0.018(4) -0.029(4)
C84 0.081(6) 0.056(4) 0.069(5) -0.019(3) -0.024(4) -0.036(4)
C85 0.077(5) 0.055(4) 0.060(4) -0.029(3) -0.010(4) -0.026(4)
C86 0.043(4) 0.048(3) 0.048(3) -0.016(3) -0.008(3) -0.021(3)
C91 0.053(4) 0.043(3) 0.042(3) -0.001(3) -0.020(3) -0.028(3)
C92 0.052(4) 0.049(4) 0.063(4) 0.001(3) -0.013(3) -0.023(3)
C93 0.092(7) 0.058(5) 0.087(6) 0.021(4) -0.038(5) -0.040(5)
C94 0.095(7) 0.098(7) 0.067(5) 0.024(5) -0.020(5) -0.061(6)
C95 0.065(5) 0.108(7) 0.050(4) -0.012(4) 0.002(4) -0.048(5)
C96 0.052(4) 0.060(4) 0.041(3) -0.010(3) -0.006(3) -0.026(3)
Cl1 0.0410(10) 0.0465(9) 0.0743(11) -0.0136(8) -0.0021(8) -0.0135(7)
O11 0.118(6) 0.164(7) 0.116(5) -0.068(5) -0.007(4) -0.062(5)
O12 0.167(11) 0.046(5) 0.150(10) -0.012(6) -0.050(9) -0.039(6)
O13 0.045(6) 0.258(16) 0.089(7) -0.010(8) 0.011(5) -0.082(8)
O14 0.041(6) 0.126(9) 0.162(10) -0.041(8) -0.058(6) 0.027(6)
Cl2 0.0745(13) 0.0575(10) 0.0526(10) -0.0086(8) -0.0134(9) -0.0276(9)
O21 0.105(4) 0.063(3) 0.072(3) -0.011(3) -0.017(3) -0.031(3)
O22 0.132(6) 0.095(4) 0.108(5) -0.046(4) -0.052(4) -0.017(4)
O23 0.409(15) 0.213(9) 0.084(5) -0.049(5) 0.061(7) -0.257(11)
O24 0.124(7) 0.124(7) 0.249(11) -0.035(7) -0.104(7) 0.008(5)

loop_
_atom_site_label
_atom_site_type_symbol
_atom_site_fract_x
_atom_site_fract_y
_atom_site_fract_z
_atom_site_U_iso_or_equiv
_atom_site_thermal_displace_type
_atom_site_occupancy
_atom_site_calc_flag
_atom_site_refinement_flags
Ru1 Ru 0.53776(5) 0.62767(4) 0.24095(3) 0.0341(2) Uani 1 d .
N1 N 0.6630(5) 0.5334(4) 0.3311(3) 0.0363(11) Uani 1 d .
N2 N 0.4327(5) 0.6865(4) 0.3528(3) 0.0427(12) Uani 1 d .
N3 N 0.3703(5) 0.7434(4) 0.1952(3) 0.0404(12) Uani 1 d .
N4 N 0.6433(5) 0.7451(4) 0.1991(3) 0.0411(12) Uani 1 d .
N5 N 0.6483(5) 0.5845(4) 0.1258(3) 0.0346(11) Uani 1 d .
N6 N 0.4887(4) 0.4896(4) 0.2372(3) 0.0333(10) Uani 1 d .
N7 N 0.4202(5) 0.4299(4) 0.3054(3) 0.0345(11) Uani 1 d .
N8 N 0.5157(5) 0.3674(4) 0.1386(3) 0.0364(11) Uani 1 d .
C11 C 0.7815(6) 0.4512(5) 0.3163(4) 0.0459(15) Uani 1 d .
H11A H 0.8123(6) 0.4303(5) 0.2601(4) 0.055 Uiso 1 calc R
C12 C 0.8584(7) 0.3972(6) 0.3815(4) 0.054(2) Uani 1 d .
H12A H 0.9396(7) 0.3413(6) 0.3686(4) 0.064 Uiso 1 calc R
C13 C 0.8145(8) 0.4263(6) 0.4664(5) 0.060(2) Uani 1 d .
H13A H 0.8652(8) 0.3912(6) 0.5110(5) 0.072 Uiso 1 calc R
C14 C 0.6927(7) 0.5093(6) 0.4820(4) 0.054(2) Uani 1 d .
H14A H 0.6602(7) 0.5295(6) 0.5385(4) 0.065 Uiso 1 calc R
C15 C 0.6184(6) 0.5627(5) 0.4155(4) 0.0424(15) Uani 1 d .
C21 C 0.4902(7) 0.6532(5) 0.4256(4) 0.046(2) Uani 1 d .
C22 C 0.4265(8) 0.7086(6) 0.4982(4) 0.059(2) Uani 1 d .
H22A H 0.4640(8) 0.6865(6) 0.5491(4) 0.071 Uiso 1 calc R
C23 C 0.3091(9) 0.7952(6) 0.4948(5) 0.069(2) Uani 1 d .
H23A H 0.2674(9) 0.8323(6) 0.5432(5) 0.083 Uiso 1 calc R
C24 C 0.2519(8) 0.8282(6) 0.4196(5) 0.062(2) Uani 1 d .
H24A H 0.1717(8) 0.8869(6) 0.4174(5) 0.074 Uiso 1 calc R
C25 C 0.3156(7) 0.7726(5) 0.3473(4) 0.047(2) Uani 1 d .
C31 C 0.2769(6) 0.8002(5) 0.2586(4) 0.046(2) Uani 1 d .
C32 C 0.1579(7) 0.8775(6) 0.2394(6) 0.062(2) Uani 1 d .
H32A H 0.0958(7) 0.9149(6) 0.2838(6) 0.074 Uiso 1 calc R
C33 C 0.1304(8) 0.8996(6) 0.1553(6) 0.066(2) Uani 1 d .
H33A H 0.0500(8) 0.9514(6) 0.1421(6) 0.079 Uiso 1 calc R
C34 C 0.2253(7) 0.8430(6) 0.0900(5) 0.062(2) Uani 1 d .
H34A H 0.2104(7) 0.8569(6) 0.0319(5) 0.075 Uiso 1 calc R
C35 C 0.3422(7) 0.7657(5) 0.1133(4) 0.0461(15) Uani 1 d .
H35A H 0.4048(7) 0.7270(5) 0.0698(4) 0.055 Uiso 1 calc R
C41 C 0.6441(7) 0.8246(5) 0.2382(4) 0.051(2) Uani 1 d .
H41A H 0.5862(7) 0.8364(5) 0.2930(4) 0.061 Uiso 1 calc R
C42 C 0.7288(7) 0.8901(6) 0.1994(5) 0.060(2) Uani 1 d .
H42A H 0.7249(7) 0.9459(6) 0.2276(5) 0.072 Uiso 1 calc R
C43 C 0.8169(7) 0.8727(6) 0.1207(5) 0.059(2) Uani 1 d .
H43A H 0.8729(7) 0.9167(6) 0.0950(5) 0.071 Uiso 1 calc R
C44 C 0.8234(7) 0.7887(5) 0.0782(4) 0.049(2) Uani 1 d .
C45 C 0.7332(6) 0.7279(5) 0.1198(4) 0.0398(14) Uani 1 d .
C51 C 0.9139(7) 0.7594(6) -0.0031(4) 0.058(2) Uani 1 d .
H51A H 0.9761(7) 0.7974(6) -0.0303(4) 0.069 Uiso 1 calc R
C52 C 0.9133(7) 0.6795(6) -0.0417(4) 0.058(2) Uani 1 d .
H52A H 0.9728(7) 0.6650(6) -0.0955(4) 0.069 Uiso 1 calc R
C61 C 0.7358(6) 0.6422(5) 0.0790(4) 0.0376(13) Uani 1 d .
C62 C 0.8221(6) 0.6160(5) -0.0012(4) 0.0461(15) Uani 1 d .
C63 C 0.8090(7) 0.5311(6) -0.0352(4) 0.056(2) Uani 1 d .
H63A H 0.8622(7) 0.5132(6) -0.0899(4) 0.067 Uiso 1 calc R
C64 C 0.7190(6) 0.4744(5) 0.0114(4) 0.047(2) Uani 1 d .
H64A H 0.7118(6) 0.4181(5) -0.0111(4) 0.057 Uiso 1 calc R
C65 C 0.6382(6) 0.5032(5) 0.0935(3) 0.0365(13) Uani 1 d .
C71 C 0.5419(6) 0.4498(4) 0.1578(3) 0.0344(13) Uani 1 d .
C72 C 0.4406(6) 0.3143(5) 0.2042(4) 0.0367(13) Uani 1 d .
C73 C 0.4011(5) 0.3413(4) 0.2914(3) 0.0337(12) Uani 1 d .
C81 C 0.4068(6) 0.2260(4) 0.1801(4) 0.0369(13) Uani 1 d .
C82 C 0.2840(6) 0.2093(5) 0.2134(4) 0.048(2) Uani 1 d .
H82A H 0.2194(6) 0.2533(5) 0.2529(4) 0.057 Uiso 1 calc R
C83 C 0.2571(7) 0.1273(6) 0.1880(5) 0.057(2) Uani 1 d .
H83A H 0.1747(7) 0.1159(6) 0.2102(5) 0.069 Uiso 1 calc R
C84 C 0.3548(8) 0.0622(6) 0.1289(5) 0.061(2) Uani 1 d .
H84A H 0.3369(8) 0.0070(6) 0.1118(5) 0.073 Uiso 1 calc R
C85 C 0.4765(8) 0.0774(6) 0.0956(5) 0.059(2) Uani 1 d .
H85A H 0.5412(8) 0.0327(6) 0.0565(5) 0.071 Uiso 1 calc R
C86 C 0.5023(6) 0.1607(5) 0.1207(4) 0.0429(14) Uani 1 d .
H86A H 0.5843(6) 0.1727(5) 0.0975(4) 0.051 Uiso 1 calc R
C91 C 0.3417(6) 0.2721(5) 0.3735(4) 0.0412(14) Uani 1 d .
C92 C 0.3989(7) 0.1550(5) 0.3940(4) 0.055(2) Uani 1 d .
H92A H 0.4738(7) 0.1188(5) 0.3550(4) 0.066 Uiso 1 calc R
C93 C 0.3448(9) 0.0912(7) 0.4724(6) 0.077(2) Uani 1 d .
H93A H 0.3828(9) 0.0128(7) 0.4853(6) 0.093 Uiso 1 calc R
C94 C 0.2357(10) 0.1443(8) 0.5305(6) 0.086(3) Uani 1 d .
H94A H 0.2006(10) 0.1016(8) 0.5832(6) 0.103 Uiso 1 calc R
C95 C 0.1778(8) 0.2592(8) 0.5119(5) 0.072(2) Uani 1 d .
H95A H 0.1035(8) 0.2942(8) 0.5519(5) 0.087 Uiso 1 calc R
C96 C 0.22914(12) 0.32403(9) 0.43361(8) 0.049(2) Uani 1 d .
H96A H 0.18869(12) 0.40220(9) 0.42101(8) 0.059 Uiso 1 calc R
Cl1 Cl 0.81733(12) 0.16158(9) 0.23798(8) 0.0558(4) Uani 1 d RD
O11 O 0.83174(12) 0.12651(9) 0.15733(8) 0.122(2) Uani 1 d RD
O12 O 0.81339(12) 0.27389(9) 0.20275(8) 0.117(4) Uani 0.60 d PRD
O13 O 0.69818(12) 0.15517(9) 0.29175(8) 0.131(5) Uani 0.60 d PRD
O14 O 0.92028(12) 0.10526(9) 0.28307(8) 0.115(4) Uani 0.60 d PRD
O15 O 0.70640(12) 0.24000(9) 0.27164(8) 0.091(5) Uiso 0.40 d PRD
O16 O 0.83576(12) 0.05882(9) 0.30032(8) 0.141(7) Uiso 0.40 d PRD
O17 O 0.92177(12) 0.20081(9) 0.22991(8) 0.119(6) Uiso 0.40 d PRD
Cl2 Cl 0.92675(12) 0.40834(9) 0.74492(8) 0.0599(5) Uani 1 d RD
O21 O 0.89747(12) 0.52566(9) 0.74106(8) 0.079(2) Uani 1 d RD
O22 O 0.88624(12) 0.39068(9) 0.67496(8) 0.106(2) Uani 1 d RD
O23 O 0.86509(12) 0.36297(9) 0.82611(8) 0.208(6) Uani 1 d RD
O24 O 1.06345(12) 0.35905(9) 0.73401(8) 0.165(4) Uani 1 d RD

loop_
_atom_type_symbol
_atom_type_description
_atom_type_scat_dispersion_real
_atom_type_scat_dispersion_imag
_atom_type_scat_source
C C 0.0033 0.0016 'International Tables Vol C Tables 4.2.6.8 and 6.1.1.4'
H H 0.0000 0.0000 'International Tables Vol C Tables 4.2.6.8 and 6.1.1.4'
N N 0.0061 0.0033 'International Tables Vol C Tables 4.2.6.8 and 6.1.1.4'
Ru Ru -1.2594 0.8363 'International Tables Vol C Tables 4.2.6.8 and 6.1.1.4'
O O 0.0106 0.0060 'International Tables Vol C Tables 4.2.6.8 and 6.1.1.4'
Cl Cl 0.1484 0.1585 'International Tables Vol C Tables 4.2.6.8 and 6.1.1.4'

loop_
_geom_angle_atom_site_label_1
_geom_angle_atom_site_label_2
_geom_angle_atom_site_label_3
_geom_angle
N5 Ru1 N2 173.6(2)
N5 Ru1 N3 99.6(2)
N2 Ru1 N3 79.4(2)
N5 Ru1 N1 102.1(2)
N2 Ru1 N1 78.8(2)
N3 Ru1 N1 158.2(2)
N5 Ru1 N6 77.1(2)
N2 Ru1 N6 109.2(2)
N3 Ru1 N6 93.1(2)
N1 Ru1 N6 93.4(2)
N5 Ru1 N4 79.9(2)
N2 Ru1 N4 93.8(2)
N3 Ru1 N4 93.6(2)
N1 Ru1 N4 88.5(2)
N6 Ru1 N4 156.8(2)
C11 N1 C15 117.8(5)
C11 N1 Ru1 128.0(4)
C15 N1 Ru1 114.1(4)
C21 N2 C25 122.7(5)
C21 N2 Ru1 118.5(4)
C25 N2 Ru1 117.8(4)
C35 N3 C31 117.5(5)
C35 N3 Ru1 127.9(4)
C31 N3 Ru1 114.5(4)
C41 N4 C45 117.0(5)
C41 N4 Ru1 132.1(4)
C45 N4 Ru1 110.7(3)
C65 N5 C61 120.8(5)
C65 N5 Ru1 122.2(4)
C61 N5 Ru1 117.0(4)
N7 N6 C71 117.1(4)
N7 N6 Ru1 127.7(3)
C71 N6 Ru1 115.0(3)
C73 N7 N6 119.4(4)
C72 N8 C71 116.9(5)
N1 C11 C12 122.5(6)
C11 C12 C13 120.1(7)
C14 C13 C12 117.5(6)
C15 C14 C13 121.3(6)
C14 C15 N1 120.8(6)
C14 C15 C21 124.8(5)
N1 C15 C21 114.3(5)
N2 C21 C22 118.6(6)
N2 C21 C15 113.6(5)
C22 C21 C15 127.8(6)
C23 C22 C21 120.2(7)
C22 C23 C24 120.4(6)
C25 C24 C23 119.3(7)
N2 C25 C24 118.9(6)
N2 C25 C31 113.2(5)
C24 C25 C31 127.7(6)
N3 C31 C32 121.5(6)
N3 C31 C25 114.6(6)
C32 C31 C25 123.9(6)
C33 C32 C31 120.4(7)
C32 C33 C34 118.6(7)
C35 C34 C33 118.5(7)
N3 C35 C34 123.5(6)
N4 C41 C42 122.3(6)
C43 C42 C41 120.2(6)
C42 C43 C44 120.1(6)
C43 C44 C45 116.6(6)
C43 C44 C51 125.8(6)
C45 C44 C51 117.6(6)
N4 C45 C44 123.8(5)
N4 C45 C61 117.5(5)
C44 C45 C61 118.7(5)
C52 C51 C44 123.0(6)
C51 C52 C62 120.9(6)
N5 C61 C62 121.9(5)
N5 C61 C45 114.8(5)
C62 C61 C45 123.4(5)
C61 C62 C63 116.6(5)
C61 C62 C52 116.5(6)
C63 C62 C52 126.9(6)
C64 C63 C62 121.2(5)
C63 C64 C65 118.7(6)
N5 C65 C64 120.6(5)
N5 C65 C71 110.8(4)
C64 C65 C71 128.5(5)
N8 C71 N6 124.9(5)
N8 C71 C65 120.7(5)
N6 C71 C65 114.4(4)
N8 C72 C73 119.5(5)
N8 C72 C81 116.1(5)
C73 C72 C81 124.3(5)
N7 C73 C72 121.0(5)
N7 C73 C91 115.1(4)
C72 C73 C91 123.8(5)
C82 C81 C86 119.6(5)
C82 C81 C72 122.4(5)
C86 C81 C72 118.0(5)
C83 C82 C81 120.1(6)
C82 C83 C84 119.2(6)
C85 C84 C83 121.4(6)
C84 C85 C86 119.0(6)
C85 C86 C81 120.6(6)
C92 C91 C96 118.4(5)
C92 C91 C73 120.9(6)
C96 C91 C73 120.7(4)
C93 C92 C91 120.5(7)
C94 C93 C92 119.8(7)
C93 C94 C95 120.8(7)
C94 C95 C96 120.3(7)
C95 C96 C91 120.2(4)
O15 Cl1 O13 47.1
O15 Cl1 O14 122.0
O13 Cl1 O14 111.8
O15 Cl1 O17 105.7
O13 Cl1 O17 142.7
O14 Cl1 O17 55.7
O15 Cl1 O12 64.8
O13 Cl1 O12 111.3
O14 Cl1 O12 110.3
O17 Cl1 O12 56.5
O15 Cl1 O16 109.4
O13 Cl1 O16 69.7
O14 Cl1 O16 52.3
O17 Cl1 O16 108.0
O12 Cl1 O16 157.2
O15 Cl1 O11 122.5
O13 Cl1 O11 108.0
O14 Cl1 O11 115.4
O17 Cl1 O11 108.9
O12 Cl1 O11 99.6
O16 Cl1 O11 101.7
O17 O12 Cl1 61.5
O17 O12 O15 102.9
Cl1 O12 O15 56.2
O15 O13 Cl1 65.6
O15 O13 O16 113.2
Cl1 O13 O16 56.1
O16 O14 O17 127.8
O16 O14 Cl1 65.0
O17 O14 Cl1 62.8
O13 O15 Cl1 67.3
O13 O15 O12 125.4
Cl1 O15 O12 59.0
O14 O16 Cl1 62.6
O14 O16 O13 107.3
Cl1 O16 O13 54.2
O14 O17 O12 121.1
O14 O17 Cl1 61.5
O12 O17 Cl1 62.0
O23 Cl2 O24 110.8
O23 Cl2 O22 110.4
O24 Cl2 O22 108.2
O23 Cl2 O21 108.8
O24 Cl2 O21 107.5
O22 Cl2 O21 111.2

loop_
_geom_bond_atom_site_label_1
_geom_bond_atom_site_label_2
_geom_bond_distance
Ru1 N5 1.973(4)
Ru1 N2 1.990(4)
Ru1 N3 2.067(5)
Ru1 N1 2.073(5)
Ru1 N6 2.072(4)
Ru1 N4 2.106(4)
N1 C11 1.353(8)
N1 C15 1.386(7)
N2 C21 1.353(8)
N2 C25 1.364(8)
N3 C35 1.337(7)
N3 C31 1.365(7)
N4 C41 1.342(7)
N4 C45 1.372(7)
N5 C65 1.340(7)
N5 C61 1.365(7)
N6 N7 1.354(6)
N6 C71 1.376(6)
N7 C73 1.326(7)
N8 C72 1.331(7)
N8 C71 1.332(6)
C11 C12 1.383(9)
C12 C13 1.393(9)
C13 C14 1.383(9)
C14 C15 1.379(9)
C15 C21 1.466(9)
C21 C22 1.393(8)
C22 C23 1.366(10)
C23 C24 1.385(10)
C24 C25 1.390(8)
C25 C31 1.484(9)
C31 C32 1.377(9)
C32 C33 1.368(10)
C33 C34 1.389(10)
C34 C35 1.380(9)
C41 C42 1.396(9)
C42 C43 1.357(10)
C43 C44 1.399(9)
C44 C45 1.404(8)
C44 C51 1.429(9)
C45 C61 1.416(8)
C51 C52 1.342(9)
C52 C62 1.435(8)
C61 C62 1.391(8)
C62 C63 1.417(9)
C63 C64 1.377(9)
C64 C65 1.405(7)
C65 C71 1.477(7)
C72 C73 1.417(7)
C72 C81 1.493(7)
C73 C91 1.487(7)
C81 C82 1.385(8)
C81 C86 1.386(8)
C82 C83 1.384(8)
C83 C84 1.391(9)
C84 C85 1.364(9)
C85 C86 1.390(8)
C91 C92 1.391(8)
C91 C96 1.400(6)
C92 C93 1.393(9)
C93 C94 1.368(12)
C94 C95 1.365(12)
C95 C96 1.388(7)
Cl1 O15 1.35
Cl1 O13 1.37
Cl1 O14 1.37
Cl1 O17 1.39
Cl1 O12 1.39
Cl1 O16 1.40
Cl1 O11 1.41
O12 O17 1.32
O12 O15 1.47
O13 O15 1.09
O13 O16 1.58
O14 O16 1.22
O14 O17 1.29
Cl2 O23 1.35
Cl2 O24 1.38
Cl2 O22 1.40
Cl2 O21 1.42
